data_4336390
loop_
_publ_author_name
'Sergey V. Ovsyannikov'
'Yury G. Zainulin'
'Nadezda I. Kadyrova'
'Alexander P. Tyutyunnik'
'Anna S. Semenova'
'Deepa Kasinathan'
'Alexander A. Tsirlin'
'Nobuyoshi Miyajima'
'Alexander E. Karkin'

_publ_section_title
;
 New Antiferromagnetic Perovskite CaCo3V4O12 Prepared at High-Pressure and
 High-Temperature Conditions
;
_journal_name_full 'Inorganic Chemistry'
_journal_page_first 11703
_journal_page_last 11710
_journal_paper_doi 10.1021/ic400649h
_journal_volume 52
_journal_year 2013
_chemical_formula_structural 'Ca V O3'
_chemical_formula_sum 'Ca O3 V'
_chemical_formula_weight 139.02
_chemical_name_common 'Calcium Vanadium Oxide'
_space_group_IT_number 62
_symmetry_cell_setting orthorhombic
_symmetry_space_group_name_Hall '-P 2ac 2n'
_symmetry_space_group_name_H-M 'P n m a'
_cell_angle_alpha 90.0
_cell_angle_beta 90.0
_cell_angle_gamma 90.0
_cell_formula_units_Z 4
_cell_length_a 5.3196(12)
_cell_length_b 7.5488(13)
_cell_length_c 5.3439(11)
_cell_measurement_temperature 298(2)
_cell_volume 214.59(8)
_computing_data_collection 'STOE Powder Software Package (STOE, Germany)'
_computing_data_reduction 'STOE Powder Software Package (STOE, Germany)'
_computing_structure_refinement GSAS
_computing_structure_solution 'GSAS (A.C. Larson and R.B. Von Dreele, 2004), EXPGUI (Toby, B.H., 2001)'
_diffrn_ambient_temperature 298(2)
_diffrn_detector 'position sensitive detector'
_diffrn_detector_type 'linear mini-PSD (STOE)'
_diffrn_measurement_device_type 'transmission diffractometer Stadi-P (STOE)'
_diffrn_radiation_monochromator 'Primary, curved Ge 111'
_diffrn_radiation_polarisn_ratio 0.8
_diffrn_radiation_probe x-ray
_diffrn_radiation_type 'Cu K~a~1'
_diffrn_radiation_wavelength 1.54056
_diffrn_source 'sealed x-ray tube'
_diffrn_source_target Cu
_diffrn_source_type 'PHILIPS PW 2283/20'
_exptl_absorpt_correction_T_max 1.0
_exptl_absorpt_correction_T_min 0.0
_exptl_absorpt_process_details
;   GSAS Absorption/surface roughness correction: function number 4
 Flat plate transmission absorption correction
Terms =    -0.37587         0.0000    
Correction is refined.
;
_exptl_crystal_density_diffrn 4.303
_exptl_crystal_density_method 'not measured'
_pd_calc_method 'Rietveld Refinement'
_pd_instr_dist_mono/spec 130
_pd_instr_dist_spec/detc 220
_pd_instr_dist_src/mono 260
_pd_meas_2theta_range_inc 0.02
_pd_meas_2theta_range_max 119.98
_pd_meas_2theta_range_min 5.0
_pd_meas_scan_method step
_pd_phase_name 'from C:/PCW/CaVO3.cel'
_pd_proc_2theta_range_inc 0.02
_pd_proc_2theta_range_max 119.95344
_pd_proc_2theta_range_min 4.97344
_pd_proc_info_datetime 2012-11-13T13:46:17
_pd_proc_ls_background_function
;   GSAS Background function number 1 with 36 terms.
 Shifted Chebyshev function of 1st kind
      1:    11461.7     2:   -4626.50     3:    275.882     4:   -428.368    
      5:    162.518     6:    10.0946     7:   -25.7715     8:   -93.7900    
      9:   -30.3801    10:    66.5115    11:    58.2656    12:   -60.9280    
     13:   -25.0238    14:    18.2514    15:   -15.8577    16:    5.50891    
     17:    46.0594    18:   -52.4061    19:   -10.3352    20:    35.9039    
     21:   -23.3954    22:    21.6848    23:   -10.3351    24:   0.838042    
     25:    4.18058    26:   -10.1154    27:    24.9738    28:   -18.2057    
     29:    4.57692    30:    10.4142    31:   -14.8700    32:    6.30504    
     33:   -4.78482    34:  -3.022620E-0235:    7.57029    36:   -13.0292    
;
_pd_proc_ls_prof_R_factor 0.0077
_pd_proc_ls_prof_wR_expected 0.0093
_pd_proc_ls_prof_wR_factor 0.0098
_pd_spec_mounting 'powder on Mylar film'
_pd_spec_mount_mode transmission
_pd_spec_shape flat_sheet
_pd_spec_size_axial 7
_pd_spec_size_equat 0.1
_refine_ls_goodness_of_fit_all 1.06
_refine_ls_matrix_type full
_refine_ls_number_parameters 59
_refine_ls_number_restraints 0
_refine_ls_R_Fsqd_factor 0.04105
_refine_ls_shift/su_max 0.01
_refine_ls_shift/su_mean 0.00
_reflns_d_resolution_high 0.890
_reflns_d_resolution_low 5.192
_reflns_limit_h_max 8
_reflns_limit_h_min 0
_reflns_limit_k_max 8
_reflns_limit_k_min 0
_reflns_limit_l_max 6
_reflns_limit_l_min 0
_reflns_number_total 267
_cod_data_source_file ic400649h_si_002_2.cif
_cod_data_source_block CACO3V4O12_phase_2
_cod_database_code 4336390
_gsas_exptl_extinct_corr_t_min 1.00000
_gsas_exptl_extinct_corr_t_max 1.00000

loop_
_symmetry_equiv_pos_site_id
_symmetry_equiv_pos_as_xyz
1 +x,+y,+z
2 -x+1/2,+y+1/2,+z+1/2
3 +x,-y+1/2,+z
4 -x+1/2,-y,+z+1/2
-1 -x,-y,-z
-2 +x+1/2,-y+1/2,-z+1/2
-3 -x,+y+1/2,-z
-4 +x+1/2,+y,-z+1/2

loop_
_atom_site_type_symbol
_atom_site_label
_atom_site_fract_x
_atom_site_fract_y
_atom_site_fract_z
_atom_site_occupancy
_atom_site_thermal_displace_type
_atom_site_U_iso_or_equiv
_atom_site_symmetry_multiplicity
Ca Ca 0.003 0.25 0.981 1.0 Uiso 0.025 4
V V 0.0 0.0 0.5 1.0 Uiso 0.025 4
O O1 0.554 0.25 0.033 1.0 Uiso 0.025 4
O O2 0.208 -0.016 0.209 1.0 Uiso 0.025 8

loop_
_atom_type_symbol
_atom_type_number_in_cell
Ca 4.0
V 4.0
O 12.0

loop_
_pd_block_diffractogram_id
2012-11-13T13:46|CACO3V4O12_H_01|Tyutyunnik|STADI-P
